data_1575957
loop_
_publ_author_name
'Noor, Awal'
'Qayyum, Sadaf'

_publ_section_title
;
 Structural Characteristics of Homoleptic Zinc Complexes Incorporating
 Asymmetric Aminopyridinates
;
_journal_issue 9
_journal_name_full Crystals
_journal_page_first 821
_journal_paper_doi 10.3390/cryst15090821
_journal_volume 15
_journal_year 2025
_chemical_formula_moiety 'C50 H58 N4 Zn'
_chemical_formula_sum 'C50 H58 N4 Zn'
_chemical_formula_weight 780.37
_space_group_crystal_system triclinic
_space_group_IT_number 2
_space_group_name_Hall '-P 1'
_space_group_name_H-M_alt 'P -1'
_atom_sites_solution_hydrogens geom
_atom_sites_solution_primary dual
_audit_creation_date 2025-09-12
_audit_creation_method
;
Olex2 1.5
(compiled 2025.04.05 svn.rf049d14d for OlexSys, GUI svn.r7224)
;
_cell_angle_alpha 82.30(3)
_cell_angle_beta 86.28(3)
_cell_angle_gamma 64.44(3)
_cell_formula_units_Z 2
_cell_length_a 10.224(2)
_cell_length_b 10.879(2)
_cell_length_c 20.759(4)
_cell_measurement_reflns_used 11799
_cell_measurement_temperature 133(2)
_cell_measurement_theta_max 25.6
_cell_measurement_theta_min 1.975
_cell_volume 2064.1(9)
_computing_molecular_graphics 'Olex2 1.5 (Dolomanov et al., 2009)'
_computing_publication_material 'Olex2 1.5 (Dolomanov et al., 2009)'
_computing_structure_refinement 'SHELXL 2018/3 (Sheldrick, 2015)'
_computing_structure_solution 'SHELXT 2018/2 (Sheldrick, 2018)'
_diffrn_ambient_temperature 133.15
_diffrn_measured_fraction_theta_full 1.000
_diffrn_measured_fraction_theta_max 0.988
_diffrn_measurement_device_type 'Bruker P4'
_diffrn_measurement_method '\w scans'
_diffrn_radiation_monochromator graphite
_diffrn_radiation_type MoK\a
_diffrn_radiation_wavelength 0.71073
_diffrn_reflns_av_R_equivalents 0.1124
_diffrn_reflns_av_unetI/netI 0.1056
_diffrn_reflns_Laue_measured_fraction_full 1.000
_diffrn_reflns_Laue_measured_fraction_max 0.988
_diffrn_reflns_limit_h_max 12
_diffrn_reflns_limit_h_min -12
_diffrn_reflns_limit_k_max 13
_diffrn_reflns_limit_k_min -13
_diffrn_reflns_limit_l_max 25
_diffrn_reflns_limit_l_min -25
_diffrn_reflns_number 29587
_diffrn_reflns_point_group_measured_fraction_full 1.000
_diffrn_reflns_point_group_measured_fraction_max 0.988
_diffrn_reflns_theta_full 25.242
_diffrn_reflns_theta_max 26.307
_diffrn_reflns_theta_min 1.980
_exptl_absorpt_coefficient_mu 0.635
_exptl_absorpt_correction_type none
_exptl_crystal_density_diffrn 1.256
_exptl_crystal_description block
_exptl_crystal_F_000 832
_exptl_crystal_size_max 0.23
_exptl_crystal_size_mid 0.13
_exptl_crystal_size_min 0.12
_refine_diff_density_max 0.492
_refine_diff_density_min -0.693
_refine_diff_density_rms 0.072
_refine_ls_extinction_coef 0.0177(15)
_refine_ls_extinction_expression Fc^*^=kFc[1+0.001xFc^2^\l^3^/sin(2\q)]^-1/4^
_refine_ls_extinction_method 'SHELXL-2018/3 (Sheldrick 2018)'
_refine_ls_goodness_of_fit_ref 0.908
_refine_ls_hydrogen_treatment constr
_refine_ls_matrix_type full
_refine_ls_number_parameters 509
_refine_ls_number_reflns 8290
_refine_ls_number_restraints 0
_refine_ls_restrained_S_all 0.908
_refine_ls_R_factor_all 0.1276
_refine_ls_R_factor_gt 0.0566
_refine_ls_shift/su_max 0.000
_refine_ls_shift/su_mean 0.000
_refine_ls_structure_factor_coef Fsqd
_refine_ls_weighting_details 'w=1/[\s^2^(Fo^2^)+(0.0831P)^2^] where P=(Fo^2^+2Fc^2^)/3'
_refine_ls_weighting_scheme calc
_refine_ls_wR_factor_gt 0.1310
_refine_ls_wR_factor_ref 0.1674
_reflns_Friedel_coverage 0.000
_reflns_number_gt 4040
_reflns_number_total 8290
_reflns_threshold_expression 'I > 2\s(I)'
_cod_data_source_file t551_new.cif
_cod_data_source_block t551_new
_cod_original_cell_volume 2064.2(9)
_cod_database_code 1575957
_shelx_shelxl_version_number 2018/3
_shelx_space_group_comment
;
The symmetry employed for this shelxl refinement is uniquely defined
by the following loop, which should always be used as a source of
symmetry information in preference to the above space-group names.
They are only intended as comments.
;
_shelx_estimated_absorpt_t_max 0.928
_shelx_estimated_absorpt_t_min 0.868
_olex2_refinement_description
;
1. Fixed Uiso
 At 1.2 times of:
  All C(H) groups
 At 1.5 times of:
  All C(H,H,H) groups
2.a Ternary CH refined with riding coordinates:
 C00I(H00I), C00S(H00S), C00V(H00V), C014(H014)
2.b Aromatic/amide H refined with riding coordinates:
 C00F(H00F), C00K(H00K), C00L(H00L), C00M(H00M), C00O(H00O), C00P(H00P),
 C00Q(H00Q), C00T(H00T), C00U(H00U), C00X(H00X), C00Y(H00Y), C00Z(H00Z),
 C011(H011), C013(H013), C015(H015), C016(H016), C018(H018), C019(H019)
2.c Idealised Me refined as rotating group:
 C010(H01A,H01B,H01C), C017(H01D,H01E,H01F), C01A(H01G,H01H,H01I), C01B(H01J,
 H01K,H01L), C01C(H01M,H01N,H01O), C01D(H01P,H01Q,H01R), C01E(H01S,H01T,H01U),
 C01F(H01V,H01W,H01X), C01G(H01Y,H,HA), C01H(H01Z,HB,HC), C01I(H01,HD,HE),
 C01J(H1,HF,HG)
;
_olex2_submission_special_instructions 'No special instructions were received'

loop_
_space_group_symop_operation_xyz
'x, y, z'
'-x, -y, -z'

loop_
_atom_site_label
_atom_site_type_symbol
_atom_site_fract_x
_atom_site_fract_y
_atom_site_fract_z
_atom_site_U_iso_or_equiv
_atom_site_adp_type
_atom_site_occupancy
_atom_site_site_symmetry_order
_atom_site_calc_flag
_atom_site_refinement_flags_posn
_atom_site_refinement_flags_adp
_atom_site_refinement_flags_occupancy
_atom_site_disorder_assembly
_atom_site_disorder_group
Zn01 Zn 0.38894(6) 0.73664(6) 0.74378(2) 0.0493(2) Uani 1 1 d . . . . .
N002 N 0.2264(4) 0.7756(4) 0.81695(16) 0.0478(9) Uani 1 1 d . . . . .
N003 N 0.5603(4) 0.7856(4) 0.74395(15) 0.0470(8) Uani 1 1 d . . . . .
N004 N 0.4304(4) 0.8208(4) 0.65619(16) 0.0495(9) Uani 1 1 d . . . . .
N005 N 0.3183(4) 0.5940(4) 0.76231(16) 0.0492(9) Uani 1 1 d . . . . .
C006 C 0.5418(5) 0.8346(4) 0.67926(18) 0.0439(10) Uani 1 1 d . . . . .
C007 C 0.2204(5) 0.6556(4) 0.80656(19) 0.0472(10) Uani 1 1 d . . . . .
C008 C 0.1384(5) 0.8541(5) 0.8614(2) 0.0497(11) Uani 1 1 d . . . . .
C009 C 0.4161(5) 0.8204(4) 0.58809(19) 0.0474(10) Uani 1 1 d . . . . .
C00A C 0.3018(5) 0.9283(4) 0.5533(2) 0.0479(10) Uani 1 1 d . . . . .
C00B C 0.6891(5) 0.7149(5) 0.84463(19) 0.0469(10) Uani 1 1 d . . . . .
C00C C 0.5139(5) 0.7061(5) 0.55709(19) 0.0490(10) Uani 1 1 d . . . . .
C00D C 0.1582(5) 0.9763(5) 0.8746(2) 0.0478(10) Uani 1 1 d . . . . .
C00E C 0.6668(5) 0.7876(4) 0.77779(19) 0.0466(10) Uani 1 1 d . . . . .
C00F C 0.6328(5) 0.8911(4) 0.6477(2) 0.0486(10) Uani 1 1 d . . . . .
H00F H 0.621752 0.924356 0.602732 0.058 Uiso 1 1 calc R U . . .
C00G C 0.3362(5) 0.4660(4) 0.74264(19) 0.0464(10) Uani 1 1 d . . . . .
C00H C 0.7693(5) 0.5715(5) 0.8519(2) 0.0519(11) Uani 1 1 d . . . . .
C00I C 0.2028(5) 1.0566(4) 0.5824(2) 0.0506(11) Uani 1 1 d . . . . .
H00I H 0.244143 1.053996 0.625148 0.061 Uiso 1 1 calc R U . . .
C00J C 0.4575(5) 0.3458(5) 0.7653(2) 0.0510(11) Uani 1 1 d . . . . .
C00K C 0.2819(5) 0.9157(5) 0.4894(2) 0.0521(11) Uani 1 1 d . . . . .
H00K H 0.202991 0.986870 0.465751 0.062 Uiso 1 1 calc R U . . .
C00L C 0.7564(5) 0.8452(5) 0.7489(2) 0.0512(11) Uani 1 1 d . . . . .
H00L H 0.829542 0.849548 0.773293 0.061 Uiso 1 1 calc R U . . .
C00M C 0.0275(5) 0.6982(5) 0.8849(2) 0.0517(11) Uani 1 1 d . . . . .
H00M H -0.042042 0.673305 0.908434 0.062 Uiso 1 1 calc R U . . .
C00N C 0.1889(5) 0.9849(5) 0.9385(2) 0.0512(11) Uani 1 1 d . . . . .
C00O C 0.2014(5) 1.1023(5) 0.9510(2) 0.0559(12) Uani 1 1 d . . . . .
H00O H 0.220267 1.110062 0.994168 0.067 Uiso 1 1 calc R U . . .
C00P C 0.0360(5) 0.8190(5) 0.8949(2) 0.0525(11) Uani 1 1 d . . . . .
H00P H -0.028494 0.876789 0.924528 0.063 Uiso 1 1 calc R U . . .
C00Q C 0.7370(5) 0.8971(5) 0.6830(2) 0.0527(11) Uani 1 1 d . . . . .
H00Q H 0.797641 0.937130 0.662646 0.063 Uiso 1 1 calc R U . . .
C00R C 0.6325(5) 0.7860(5) 0.8982(2) 0.0515(11) Uani 1 1 d . . . . .
C00S C 0.6409(5) 0.5893(5) 0.5931(2) 0.0530(11) Uani 1 1 d . . . . .
H00S H 0.684052 0.630352 0.620901 0.064 Uiso 1 1 calc R U . . .
C00T C 0.4890(5) 0.7013(5) 0.4931(2) 0.0536(11) Uani 1 1 d . . . . .
H00T H 0.553652 0.625441 0.471851 0.064 Uiso 1 1 calc R U . . .
C00U C 0.1592(5) 1.1956(5) 0.8402(2) 0.0562(12) Uani 1 1 d . . . . .
H00U H 0.150683 1.267308 0.806763 0.067 Uiso 1 1 calc R U . . .
C00V C 0.1164(5) 0.5932(5) 0.6692(2) 0.0531(11) Uani 1 1 d . . . . .
H00V H 0.066593 0.649141 0.705427 0.064 Uiso 1 1 calc R U . . .
C00W C 0.2408(5) 0.4634(4) 0.6977(2) 0.0487(10) Uani 1 1 d . . . . .
C00X C 0.7903(5) 0.5006(5) 0.9133(2) 0.0583(12) Uani 1 1 d . . . . .
H00X H 0.845635 0.403854 0.918752 0.070 Uiso 1 1 calc R U . . .
C00Y C 0.1873(5) 1.2062(5) 0.9031(2) 0.0562(12) Uani 1 1 d . . . . .
H00Y H 0.196657 1.284917 0.912788 0.067 Uiso 1 1 calc R U . . .
C00Z C 0.1185(5) 0.6154(5) 0.8416(2) 0.0514(11) Uani 1 1 d . . . . .
H00Z H 0.113712 0.532641 0.835146 0.062 Uiso 1 1 calc R U . . .
C010 C 0.8350(5) 0.4978(5) 0.7937(2) 0.0570(12) Uani 1 1 d . . . . .
H01A H 0.906633 0.528716 0.773439 0.086 Uiso 1 1 calc R U . . .
H01B H 0.758759 0.517767 0.762332 0.086 Uiso 1 1 calc R U . . .
H01C H 0.882568 0.398819 0.807202 0.086 Uiso 1 1 calc R U . . .
C011 C 0.4819(6) 0.2244(5) 0.7417(2) 0.0585(12) Uani 1 1 d . . . . .
H011 H 0.564233 0.142729 0.755999 0.070 Uiso 1 1 calc R U . . .
C012 C 0.1431(5) 1.0825(5) 0.8250(2) 0.0523(11) Uani 1 1 d . . . . .
C013 C 0.2717(5) 0.3371(5) 0.6770(2) 0.0567(12) Uani 1 1 d . . . . .
H013 H 0.208371 0.332401 0.646917 0.068 Uiso 1 1 calc R U . . .
C014 C 0.5596(5) 0.3509(5) 0.8134(2) 0.0541(11) Uani 1 1 d . . . . .
H014 H 0.569055 0.438849 0.801449 0.065 Uiso 1 1 calc R U . . .
C015 C 0.3895(6) 0.2199(5) 0.6982(2) 0.0599(12) Uani 1 1 d . . . . .
H015 H 0.407180 0.135608 0.682802 0.072 Uiso 1 1 calc R U . . .
C016 C 0.3727(5) 0.8036(5) 0.4592(2) 0.0572(12) Uani 1 1 d . . . . .
H016 H 0.355602 0.796798 0.415630 0.069 Uiso 1 1 calc R U . . .
C017 C 0.2144(6) 0.8723(5) 0.9930(2) 0.0608(13) Uani 1 1 d . . . . .
H01D H 0.269329 0.882257 1.027308 0.091 Uiso 1 1 calc R U . . .
H01E H 0.269492 0.783343 0.976732 0.091 Uiso 1 1 calc R U . . .
H01F H 0.121014 0.877688 1.010546 0.091 Uiso 1 1 calc R U . . .
C018 C 0.6532(6) 0.7108(5) 0.9601(2) 0.0593(12) Uani 1 1 d . . . . .
H018 H 0.613507 0.757004 0.997320 0.071 Uiso 1 1 calc R U . . .
C019 C 0.7313(6) 0.5690(5) 0.9671(2) 0.0610(13) Uani 1 1 d . . . . .
H019 H 0.744387 0.518797 1.009179 0.073 Uiso 1 1 calc R U . . .
C01A C 0.0049(5) 0.5664(5) 0.6357(2) 0.0608(12) Uani 1 1 d . . . . .
H01G H 0.046848 0.525760 0.595679 0.091 Uiso 1 1 calc R U . . .
H01H H -0.080670 0.653164 0.625199 0.091 Uiso 1 1 calc R U . . .
H01I H -0.023519 0.503132 0.664795 0.091 Uiso 1 1 calc R U . . .
C01B C 0.1071(6) 1.0783(5) 0.7568(2) 0.0609(13) Uani 1 1 d . . . . .
H01J H 0.068846 1.171222 0.733510 0.091 Uiso 1 1 calc R U . . .
H01K H 0.034024 1.042372 0.757569 0.091 Uiso 1 1 calc R U . . .
H01L H 0.194816 1.018732 0.734684 0.091 Uiso 1 1 calc R U . . .
C01C C 0.5929(5) 0.4934(5) 0.6374(2) 0.0590(12) Uani 1 1 d . . . . .
H01M H 0.545782 0.455082 0.611557 0.089 Uiso 1 1 calc R U . . .
H01N H 0.524362 0.544442 0.669971 0.089 Uiso 1 1 calc R U . . .
H01O H 0.677605 0.418814 0.659230 0.089 Uiso 1 1 calc R U . . .
C01D C 0.7606(6) 0.5031(5) 0.5484(2) 0.0643(13) Uani 1 1 d . . . . .
H01P H 0.843638 0.437241 0.574600 0.097 Uiso 1 1 calc R U . . .
H01Q H 0.790902 0.563312 0.518084 0.097 Uiso 1 1 calc R U . . .
H01R H 0.724079 0.453569 0.523938 0.097 Uiso 1 1 calc R U . . .
C01E C 0.0509(5) 1.0649(6) 0.5951(3) 0.0683(14) Uani 1 1 d . . . . .
H01S H -0.010984 1.151476 0.612214 0.103 Uiso 1 1 calc R U . . .
H01T H 0.055784 0.987827 0.626818 0.103 Uiso 1 1 calc R U . . .
H01U H 0.010340 1.060792 0.554358 0.103 Uiso 1 1 calc R U . . .
C01F C 0.5524(5) 0.9389(5) 0.8912(2) 0.0609(12) Uani 1 1 d . . . . .
H01V H 0.515144 0.969067 0.933793 0.091 Uiso 1 1 calc R U . . .
H01W H 0.471374 0.968144 0.861287 0.091 Uiso 1 1 calc R U . . .
H01X H 0.618229 0.979592 0.873999 0.091 Uiso 1 1 calc R U . . .
C01G C 0.7115(5) 0.2338(5) 0.8127(2) 0.0629(13) Uani 1 1 d . . . . .
H01Y H 0.706743 0.146615 0.827951 0.094 Uiso 1 1 calc R U . . .
H H 0.774516 0.248654 0.841345 0.094 Uiso 1 1 calc R U . . .
HA H 0.750793 0.231071 0.768284 0.094 Uiso 1 1 calc R U . . .
C01H C 0.1946(6) 1.1844(5) 0.5400(2) 0.0662(14) Uani 1 1 d . . . . .
H01Z H 0.154613 1.189536 0.497616 0.099 Uiso 1 1 calc R U . . .
HB H 0.292090 1.180750 0.534099 0.099 Uiso 1 1 calc R U . . .
HC H 0.131980 1.265702 0.561044 0.099 Uiso 1 1 calc R U . . .
C01I C 0.1714(6) 0.6786(5) 0.6199(2) 0.0666(14) Uani 1 1 d . . . . .
H01 H 0.235996 0.705119 0.641621 0.100 Uiso 1 1 calc R U . . .
HD H 0.088858 0.761201 0.601566 0.100 Uiso 1 1 calc R U . . .
HE H 0.224624 0.624066 0.584913 0.100 Uiso 1 1 calc R U . . .
C01J C 0.4947(6) 0.3535(6) 0.8815(2) 0.0664(13) Uani 1 1 d . . . . .
H1 H 0.398656 0.430990 0.881715 0.100 Uiso 1 1 calc R U . . .
HF H 0.557966 0.363699 0.911859 0.100 Uiso 1 1 calc R U . . .
HG H 0.485646 0.267654 0.894910 0.100 Uiso 1 1 calc R U . . .

loop_
_atom_site_aniso_label
_atom_site_aniso_U_11
_atom_site_aniso_U_22
_atom_site_aniso_U_33
_atom_site_aniso_U_23
_atom_site_aniso_U_13
_atom_site_aniso_U_12
Zn01 0.0507(3) 0.0571(3) 0.0431(3) -0.0088(2) -0.0018(2) -0.0247(3)
N002 0.051(2) 0.056(2) 0.0408(18) -0.0131(16) -0.0031(16) -0.0245(19)
N003 0.051(2) 0.054(2) 0.0367(18) -0.0074(15) -0.0036(16) -0.0213(18)
N004 0.048(2) 0.061(2) 0.0419(19) -0.0114(17) -0.0061(16) -0.0234(19)
N005 0.054(2) 0.059(2) 0.0349(17) -0.0111(16) -0.0026(16) -0.023(2)
C006 0.049(3) 0.045(2) 0.034(2) -0.0070(18) -0.0034(18) -0.016(2)
C007 0.054(3) 0.053(3) 0.040(2) -0.0104(19) -0.002(2) -0.027(2)
C008 0.053(3) 0.058(3) 0.041(2) -0.008(2) -0.006(2) -0.025(2)
C009 0.054(3) 0.055(3) 0.039(2) -0.0092(19) -0.0032(19) -0.027(2)
C00A 0.051(3) 0.057(3) 0.043(2) -0.008(2) -0.004(2) -0.029(2)
C00B 0.047(3) 0.056(3) 0.041(2) -0.005(2) -0.0032(19) -0.025(2)
C00C 0.055(3) 0.060(3) 0.037(2) -0.0085(19) -0.0028(19) -0.027(2)
C00D 0.048(3) 0.057(3) 0.041(2) -0.016(2) 0.0011(19) -0.023(2)
C00E 0.050(3) 0.052(3) 0.040(2) -0.0095(19) -0.0037(19) -0.022(2)
C00F 0.056(3) 0.056(3) 0.041(2) -0.0070(19) -0.001(2) -0.030(2)
C00G 0.049(3) 0.052(3) 0.043(2) -0.0115(19) 0.0022(19) -0.024(2)
C00H 0.056(3) 0.060(3) 0.046(2) 0.000(2) -0.010(2) -0.030(2)
C00I 0.053(3) 0.053(3) 0.045(2) -0.006(2) -0.009(2) -0.021(2)
C00J 0.057(3) 0.056(3) 0.043(2) -0.009(2) 0.002(2) -0.026(2)
C00K 0.057(3) 0.060(3) 0.044(2) -0.006(2) -0.009(2) -0.029(2)
C00L 0.052(3) 0.058(3) 0.046(2) -0.009(2) -0.006(2) -0.024(2)
C00M 0.052(3) 0.067(3) 0.042(2) -0.008(2) -0.002(2) -0.030(2)
C00N 0.053(3) 0.056(3) 0.045(2) -0.010(2) -0.003(2) -0.023(2)
C00O 0.057(3) 0.067(3) 0.048(3) -0.015(2) -0.001(2) -0.027(3)
C00P 0.053(3) 0.062(3) 0.046(2) -0.015(2) 0.002(2) -0.026(2)
C00Q 0.053(3) 0.056(3) 0.053(3) -0.008(2) -0.002(2) -0.025(2)
C00R 0.051(3) 0.064(3) 0.043(2) -0.006(2) -0.003(2) -0.027(2)
C00S 0.052(3) 0.060(3) 0.049(2) -0.010(2) -0.001(2) -0.024(2)
C00T 0.062(3) 0.058(3) 0.044(2) -0.013(2) 0.001(2) -0.027(2)
C00U 0.058(3) 0.058(3) 0.054(3) -0.010(2) 0.001(2) -0.024(2)
C00V 0.053(3) 0.060(3) 0.050(2) -0.014(2) -0.004(2) -0.025(2)
C00W 0.052(3) 0.055(3) 0.043(2) -0.007(2) -0.002(2) -0.027(2)
C00X 0.064(3) 0.064(3) 0.050(3) -0.002(2) -0.011(2) -0.031(3)
C00Y 0.061(3) 0.060(3) 0.053(3) -0.017(2) -0.002(2) -0.027(3)
C00Z 0.054(3) 0.059(3) 0.049(2) -0.006(2) -0.006(2) -0.031(2)
C010 0.062(3) 0.063(3) 0.048(2) -0.011(2) -0.003(2) -0.026(3)
C011 0.066(3) 0.059(3) 0.053(3) -0.012(2) -0.001(2) -0.026(3)
C012 0.053(3) 0.060(3) 0.040(2) -0.011(2) -0.003(2) -0.019(2)
C013 0.061(3) 0.063(3) 0.054(3) -0.013(2) -0.004(2) -0.032(3)
C014 0.054(3) 0.061(3) 0.048(2) -0.004(2) -0.005(2) -0.025(2)
C015 0.071(3) 0.060(3) 0.056(3) -0.015(2) -0.003(2) -0.032(3)
C016 0.065(3) 0.069(3) 0.044(2) -0.012(2) -0.006(2) -0.032(3)
C017 0.069(3) 0.071(3) 0.046(3) -0.005(2) -0.009(2) -0.032(3)
C018 0.069(3) 0.071(3) 0.045(2) -0.015(2) 0.002(2) -0.035(3)
C019 0.069(3) 0.075(3) 0.046(3) -0.001(2) -0.007(2) -0.038(3)
C01A 0.057(3) 0.071(3) 0.055(3) -0.012(2) -0.004(2) -0.027(3)
C01B 0.073(3) 0.065(3) 0.045(2) -0.008(2) -0.001(2) -0.030(3)
C01C 0.064(3) 0.062(3) 0.049(3) -0.008(2) -0.004(2) -0.025(3)
C01D 0.065(3) 0.069(3) 0.060(3) -0.015(2) 0.003(2) -0.029(3)
C01E 0.054(3) 0.082(4) 0.069(3) -0.024(3) -0.001(3) -0.025(3)
C01F 0.060(3) 0.068(3) 0.055(3) -0.015(2) -0.002(2) -0.025(3)
C01G 0.053(3) 0.063(3) 0.065(3) 0.000(2) -0.009(2) -0.018(3)
C01H 0.086(4) 0.061(3) 0.053(3) -0.007(2) -0.005(3) -0.033(3)
C01I 0.072(4) 0.071(3) 0.063(3) 0.003(3) -0.011(3) -0.038(3)
C01J 0.068(3) 0.076(3) 0.050(3) -0.006(2) -0.005(2) -0.026(3)

loop_
_atom_type_symbol
_atom_type_description
_atom_type_scat_dispersion_real
_atom_type_scat_dispersion_imag
_atom_type_scat_source
C C 0.0033 0.0016 'International Tables Vol C Tables 4.2.6.8 and 6.1.1.4'
H H 0.0000 0.0000 'International Tables Vol C Tables 4.2.6.8 and 6.1.1.4'
N N 0.0061 0.0033 'International Tables Vol C Tables 4.2.6.8 and 6.1.1.4'
Zn Zn 0.2839 1.4301 'International Tables Vol C Tables 4.2.6.8 and 6.1.1.4'

loop_
_geom_angle_atom_site_label_1
_geom_angle_atom_site_label_2
_geom_angle_atom_site_label_3
_geom_angle
_geom_angle_site_symmetry_1
_geom_angle_site_symmetry_3
_geom_angle_publ_flag
N002 Zn01 C006 143.42(13) . . ?
N002 Zn01 C007 33.72(13) . . ?
N003 Zn01 N002 124.74(13) . . ?
N003 Zn01 C006 33.52(12) . . ?
N003 Zn01 C007 148.31(13) . . ?
N004 Zn01 N002 140.96(15) . . ?
N004 Zn01 N003 66.06(13) . . ?
N004 Zn01 C006 32.54(12) . . ?
N004 Zn01 C007 145.28(14) . . ?
N005 Zn01 N002 65.84(14) . . ?
N005 Zn01 N003 147.10(15) . . ?
N005 Zn01 N004 128.46(14) . . ?
N005 Zn01 C006 150.60(14) . . ?
N005 Zn01 C007 32.14(14) . . ?
C006 Zn01 C007 175.72(15) . . ?
C007 N002 Zn01 87.7(3) . . ?
C008 N002 Zn01 151.6(3) . . ?
C008 N002 C007 120.7(4) . . ?
C006 N003 Zn01 91.2(2) . . ?
C00E N003 Zn01 147.8(3) . . ?
C00E N003 C006 121.0(4) . . ?
C006 N004 Zn01 92.7(2) . . ?
C006 N004 C009 121.3(4) . . ?
C009 N004 Zn01 140.9(3) . . ?
C007 N005 Zn01 96.0(3) . . ?
C007 N005 C00G 122.0(4) . . ?
C00G N005 Zn01 142.0(3) . . ?
N003 C006 Zn01 55.3(2) . . ?
N003 C006 C00F 120.0(4) . . ?
N004 C006 Zn01 54.8(2) . . ?
N004 C006 N003 110.1(4) . . ?
N004 C006 C00F 129.9(4) . . ?
C00F C006 Zn01 175.1(3) . . ?
N002 C007 Zn01 58.5(2) . . ?
N002 C007 C00Z 119.8(4) . . ?
N005 C007 Zn01 51.9(2) . . ?
N005 C007 N002 110.4(4) . . ?
N005 C007 C00Z 129.8(4) . . ?
C00Z C007 Zn01 177.3(3) . . ?
N002 C008 C00D 118.3(4) . . ?
N002 C008 C00P 120.5(4) . . ?
C00P C008 C00D 121.1(4) . . ?
C00A C009 N004 120.1(4) . . ?
C00A C009 C00C 120.5(4) . . ?
C00C C009 N004 119.3(4) . . ?
C009 C00A C00I 122.5(4) . . ?
C00K C00A C009 118.1(4) . . ?
C00K C00A C00I 119.5(4) . . ?
C00H C00B C00E 117.7(4) . . ?
C00R C00B C00E 121.1(4) . . ?
C00R C00B C00H 121.3(4) . . ?
C009 C00C C00S 121.7(4) . . ?
C00T C00C C009 118.3(4) . . ?
C00T C00C C00S 120.0(4) . . ?
C00N C00D C008 118.6(4) . . ?
C012 C00D C008 121.1(4) . . ?
C012 C00D C00N 120.3(4) . . ?
N003 C00E C00B 116.1(4) . . ?
N003 C00E C00L 120.7(4) . . ?
C00L C00E C00B 123.0(4) . . ?
C006 C00F H00F 120.8 . . ?
C00Q C00F C006 118.5(4) . . ?
C00Q C00F H00F 120.8 . . ?
C00J C00G N005 118.5(4) . . ?
C00W C00G N005 120.2(4) . . ?
C00W C00G C00J 121.1(4) . . ?
C00B C00H C010 120.3(4) . . ?
C00X C00H C00B 119.1(4) . . ?
C00X C00H C010 120.6(4) . . ?
C00A C00I H00I 107.7 . . ?
C00A C00I C01E 112.1(4) . . ?
C00A C00I C01H 111.7(4) . . ?
C01E C00I H00I 107.7 . . ?
C01H C00I H00I 107.7 . . ?
C01H C00I C01E 109.9(4) . . ?
C00G C00J C014 120.3(4) . . ?
C011 C00J C00G 118.5(4) . . ?
C011 C00J C014 121.3(4) . . ?
C00A C00K H00K 118.9 . . ?
C016 C00K C00A 122.3(4) . . ?
C016 C00K H00K 118.9 . . ?
C00E C00L H00L 120.7 . . ?
C00E C00L C00Q 118.6(4) . . ?
C00Q C00L H00L 120.7 . . ?
C00P C00M H00M 119.7 . . ?
C00Z C00M H00M 119.7 . . ?
C00Z C00M C00P 120.5(4) . . ?
C00D C00N C017 123.2(4) . . ?
C00O C00N C00D 118.3(4) . . ?
C00O C00N C017 118.4(4) . . ?
C00N C00O H00O 119.1 . . ?
C00Y C00O C00N 121.9(4) . . ?
C00Y C00O H00O 119.1 . . ?
C008 C00P C00M 119.7(4) . . ?
C008 C00P H00P 120.1 . . ?
C00M C00P H00P 120.1 . . ?
C00F C00Q C00L 121.1(4) . . ?
C00F C00Q H00Q 119.4 . . ?
C00L C00Q H00Q 119.4 . . ?
C00B C00R C018 118.3(4) . . ?
C00B C00R C01F 121.7(4) . . ?
C018 C00R C01F 120.0(4) . . ?
C00C C00S H00S 107.7 . . ?
C00C C00S C01D 113.8(4) . . ?
C01C C00S C00C 111.8(4) . . ?
C01C C00S H00S 107.7 . . ?
C01C C00S C01D 107.9(4) . . ?
C01D C00S H00S 107.7 . . ?
C00C C00T H00T 119.1 . . ?
C016 C00T C00C 121.9(4) . . ?
C016 C00T H00T 119.1 . . ?
C00Y C00U H00U 119.3 . . ?
C00Y C00U C012 121.4(4) . . ?
C012 C00U H00U 119.3 . . ?
C00W C00V H00V 108.1 . . ?
C00W C00V C01A 113.3(4) . . ?
C00W C00V C01I 111.0(4) . . ?
C01A C00V H00V 108.1 . . ?
C01A C00V C01I 108.1(4) . . ?
C01I C00V H00V 108.1 . . ?
C00G C00W C00V 121.7(4) . . ?
C013 C00W C00G 117.0(4) . . ?
C013 C00W C00V 121.2(4) . . ?
C00H C00X H00X 119.7 . . ?
C00H C00X C019 120.5(5) . . ?
C019 C00X H00X 119.7 . . ?
C00O C00Y C00U 119.3(4) . . ?
C00O C00Y H00Y 120.3 . . ?
C00U C00Y H00Y 120.3 . . ?
C007 C00Z H00Z 120.7 . . ?
C00M C00Z C007 118.7(4) . . ?
C00M C00Z H00Z 120.7 . . ?
C00H C010 H01A 109.5 . . ?
C00H C010 H01B 109.5 . . ?
C00H C010 H01C 109.5 . . ?
H01A C010 H01B 109.5 . . ?
H01A C010 H01C 109.5 . . ?
H01B C010 H01C 109.5 . . ?
C00J C011 H011 119.4 . . ?
C015 C011 C00J 121.2(5) . . ?
C015 C011 H011 119.4 . . ?
C00D C012 C01B 121.8(4) . . ?
C00U C012 C00D 118.8(4) . . ?
C00U C012 C01B 119.4(4) . . ?
C00W C013 H013 118.7 . . ?
C015 C013 C00W 122.6(4) . . ?
C015 C013 H013 118.7 . . ?
C00J C014 H014 107.6 . . ?
C00J C014 C01G 113.7(4) . . ?
C00J C014 C01J 110.0(4) . . ?
C01G C014 H014 107.6 . . ?
C01J C014 H014 107.6 . . ?
C01J C014 C01G 110.2(4) . . ?
C011 C015 H015 120.2 . . ?
C013 C015 C011 119.6(4) . . ?
C013 C015 H015 120.2 . . ?
C00K C016 C00T 118.9(4) . . ?
C00K C016 H016 120.5 . . ?
C00T C016 H016 120.5 . . ?
C00N C017 H01D 109.5 . . ?
C00N C017 H01E 109.5 . . ?
C00N C017 H01F 109.5 . . ?
H01D C017 H01E 109.5 . . ?
H01D C017 H01F 109.5 . . ?
H01E C017 H01F 109.5 . . ?
C00R C018 H018 119.8 . . ?
C019 C018 C00R 120.3(4) . . ?
C019 C018 H018 119.8 . . ?
C00X C019 C018 120.4(4) . . ?
C00X C019 H019 119.8 . . ?
C018 C019 H019 119.8 . . ?
C00V C01A H01G 109.5 . . ?
C00V C01A H01H 109.5 . . ?
C00V C01A H01I 109.5 . . ?
H01G C01A H01H 109.5 . . ?
H01G C01A H01I 109.5 . . ?
H01H C01A H01I 109.5 . . ?
C012 C01B H01J 109.5 . . ?
C012 C01B H01K 109.5 . . ?
C012 C01B H01L 109.5 . . ?
H01J C01B H01K 109.5 . . ?
H01J C01B H01L 109.5 . . ?
H01K C01B H01L 109.5 . . ?
C00S C01C H01M 109.5 . . ?
C00S C01C H01N 109.5 . . ?
C00S C01C H01O 109.5 . . ?
H01M C01C H01N 109.5 . . ?
H01M C01C H01O 109.5 . . ?
H01N C01C H01O 109.5 . . ?
C00S C01D H01P 109.5 . . ?
C00S C01D H01Q 109.5 . . ?
C00S C01D H01R 109.5 . . ?
H01P C01D H01Q 109.5 . . ?
H01P C01D H01R 109.5 . . ?
H01Q C01D H01R 109.5 . . ?
C00I C01E H01S 109.5 . . ?
C00I C01E H01T 109.5 . . ?
C00I C01E H01U 109.5 . . ?
H01S C01E H01T 109.5 . . ?
H01S C01E H01U 109.5 . . ?
H01T C01E H01U 109.5 . . ?
C00R C01F H01V 109.5 . . ?
C00R C01F H01W 109.5 . . ?
C00R C01F H01X 109.5 . . ?
H01V C01F H01W 109.5 . . ?
H01V C01F H01X 109.5 . . ?
H01W C01F H01X 109.5 . . ?
C014 C01G H01Y 109.5 . . ?
C014 C01G H 109.5 . . ?
C014 C01G HA 109.5 . . ?
H01Y C01G H 109.5 . . ?
H01Y C01G HA 109.5 . . ?
H C01G HA 109.5 . . ?
C00I C01H H01Z 109.5 . . ?
C00I C01H HB 109.5 . . ?
C00I C01H HC 109.5 . . ?
H01Z C01H HB 109.5 . . ?
H01Z C01H HC 109.5 . . ?
HB C01H HC 109.5 . . ?
C00V C01I H01 109.5 . . ?
C00V C01I HD 109.5 . . ?
C00V C01I HE 109.5 . . ?
H01 C01I HD 109.5 . . ?
H01 C01I HE 109.5 . . ?
HD C01I HE 109.5 . . ?
C014 C01J H1 109.5 . . ?
C014 C01J HF 109.5 . . ?
C014 C01J HG 109.5 . . ?
H1 C01J HF 109.5 . . ?
H1 C01J HG 109.5 . . ?
HF C01J HG 109.5 . . ?

loop_
_geom_bond_atom_site_label_1
_geom_bond_atom_site_label_2
_geom_bond_distance
_geom_bond_site_symmetry_2
_geom_bond_publ_flag
Zn01 N002 2.118(4) . ?
Zn01 N003 2.040(4) . ?
Zn01 N004 2.028(4) . ?
Zn01 N005 1.963(4) . ?
Zn01 C006 2.481(4) . ?
Zn01 C007 2.481(5) . ?
N002 C007 1.379(5) . ?
N002 C008 1.352(5) . ?
N003 C006 1.370(5) . ?
N003 C00E 1.342(5) . ?
N004 C006 1.336(5) . ?
N004 C009 1.431(5) . ?
N005 C007 1.327(5) . ?
N005 C00G 1.435(5) . ?
C006 C00F 1.408(6) . ?
C007 C00Z 1.420(6) . ?
C008 C00D 1.489(6) . ?
C008 C00P 1.380(6) . ?
C009 C00A 1.401(6) . ?
C009 C00C 1.421(6) . ?
C00A C00I 1.505(6) . ?
C00A C00K 1.389(6) . ?
C00B C00E 1.481(6) . ?
C00B C00H 1.406(6) . ?
C00B C00R 1.390(6) . ?
C00C C00S 1.518(6) . ?
C00C C00T 1.380(6) . ?
C00D C00N 1.407(6) . ?
C00D C012 1.402(6) . ?
C00E C00L 1.384(6) . ?
C00F H00F 0.9500 . ?
C00F C00Q 1.361(6) . ?
C00G C00J 1.407(6) . ?
C00G C00W 1.403(6) . ?
C00H C00X 1.377(6) . ?
C00H C010 1.498(6) . ?
C00I H00I 1.0000 . ?
C00I C01E 1.523(6) . ?
C00I C01H 1.515(6) . ?
C00J C011 1.386(6) . ?
C00J C014 1.512(6) . ?
C00K H00K 0.9500 . ?
C00K C016 1.377(6) . ?
C00L H00L 0.9500 . ?
C00L C00Q 1.400(6) . ?
C00M H00M 0.9500 . ?
C00M C00P 1.397(6) . ?
C00M C00Z 1.368(6) . ?
C00N C00O 1.396(6) . ?
C00N C017 1.496(6) . ?
C00O H00O 0.9500 . ?
C00O C00Y 1.366(6) . ?
C00P H00P 0.9500 . ?
C00Q H00Q 0.9500 . ?
C00R C018 1.403(6) . ?
C00R C01F 1.494(6) . ?
C00S H00S 1.0000 . ?
C00S C01C 1.517(6) . ?
C00S C01D 1.527(7) . ?
C00T H00T 0.9500 . ?
C00T C016 1.380(6) . ?
C00U H00U 0.9500 . ?
C00U C00Y 1.385(6) . ?
C00U C012 1.388(6) . ?
C00V H00V 1.0000 . ?
C00V C00W 1.512(6) . ?
C00V C01A 1.521(6) . ?
C00V C01I 1.533(6) . ?
C00W C013 1.392(6) . ?
C00X H00X 0.9500 . ?
C00X C019 1.384(6) . ?
C00Y H00Y 0.9500 . ?
C00Z H00Z 0.9500 . ?
C010 H01A 0.9800 . ?
C010 H01B 0.9800 . ?
C010 H01C 0.9800 . ?
C011 H011 0.9500 . ?
C011 C015 1.369(6) . ?
C012 C01B 1.497(6) . ?
C013 H013 0.9500 . ?
C013 C015 1.365(7) . ?
C014 H014 1.0000 . ?
C014 C01G 1.527(6) . ?
C014 C01J 1.522(6) . ?
C015 H015 0.9500 . ?
C016 H016 0.9500 . ?
C017 H01D 0.9800 . ?
C017 H01E 0.9800 . ?
C017 H01F 0.9800 . ?
C018 H018 0.9500 . ?
C018 C019 1.389(7) . ?
C019 H019 0.9500 . ?
C01A H01G 0.9800 . ?
C01A H01H 0.9800 . ?
C01A H01I 0.9800 . ?
C01B H01J 0.9800 . ?
C01B H01K 0.9800 . ?
C01B H01L 0.9800 . ?
C01C H01M 0.9800 . ?
C01C H01N 0.9800 . ?
C01C H01O 0.9800 . ?
C01D H01P 0.9800 . ?
C01D H01Q 0.9800 . ?
C01D H01R 0.9800 . ?
C01E H01S 0.9800 . ?
C01E H01T 0.9800 . ?
C01E H01U 0.9800 . ?
C01F H01V 0.9800 . ?
C01F H01W 0.9800 . ?
C01F H01X 0.9800 . ?
C01G H01Y 0.9800 . ?
C01G H 0.9800 . ?
C01G HA 0.9800 . ?
C01H H01Z 0.9800 . ?
C01H HB 0.9800 . ?
C01H HC 0.9800 . ?
C01I H01 0.9800 . ?
C01I HD 0.9800 . ?
C01I HE 0.9800 . ?
C01J H1 0.9800 . ?
C01J HF 0.9800 . ?
C01J HG 0.9800 . ?

loop_
_geom_torsion_atom_site_label_1
_geom_torsion_atom_site_label_2
_geom_torsion_atom_site_label_3
_geom_torsion_atom_site_label_4
_geom_torsion
_geom_torsion_site_symmetry_1
_geom_torsion_site_symmetry_2
_geom_torsion_site_symmetry_3
_geom_torsion_site_symmetry_4
_geom_torsion_publ_flag
Zn01 N002 C007 N005 2.5(3) . . . . ?
Zn01 N002 C007 C00Z -177.5(4) . . . . ?
Zn01 N002 C008 C00D -7.0(8) . . . . ?
Zn01 N002 C008 C00P 174.8(4) . . . . ?
Zn01 N003 C006 N004 -0.4(3) . . . . ?
Zn01 N003 C006 C00F 178.5(4) . . . . ?
Zn01 N003 C00E C00B 8.0(8) . . . . ?
Zn01 N003 C00E C00L -177.0(4) . . . . ?
Zn01 N004 C006 N003 0.4(3) . . . . ?
Zn01 N004 C006 C00F -178.3(4) . . . . ?
Zn01 N004 C009 C00A 100.4(5) . . . . ?
Zn01 N004 C009 C00C -76.1(6) . . . . ?
Zn01 N005 C007 N002 -2.7(3) . . . . ?
Zn01 N005 C007 C00Z 177.3(4) . . . . ?
Zn01 N005 C00G C00J 78.3(5) . . . . ?
Zn01 N005 C00G C00W -96.7(5) . . . . ?
N002 C007 C00Z C00M 0.4(6) . . . . ?
N002 C008 C00D C00N -121.7(4) . . . . ?
N002 C008 C00D C012 59.9(6) . . . . ?
N002 C008 C00P C00M 2.9(6) . . . . ?
N003 C006 C00F C00Q -0.8(6) . . . . ?
N003 C00E C00L C00Q -2.2(6) . . . . ?
N004 C006 C00F C00Q 177.9(4) . . . . ?
N004 C009 C00A C00I 8.6(6) . . . . ?
N004 C009 C00A C00K -172.4(4) . . . . ?
N004 C009 C00C C00S -5.0(6) . . . . ?
N004 C009 C00C C00T 173.4(4) . . . . ?
N005 C007 C00Z C00M -179.6(4) . . . . ?
N005 C00G C00J C011 -174.3(4) . . . . ?
N005 C00G C00J C014 4.6(6) . . . . ?
N005 C00G C00W C00V -0.6(6) . . . . ?
N005 C00G C00W C013 175.0(4) . . . . ?
C006 N003 C00E C00B -171.8(4) . . . . ?
C006 N003 C00E C00L 3.1(6) . . . . ?
C006 N004 C009 C00A -113.0(5) . . . . ?
C006 N004 C009 C00C 70.5(5) . . . . ?
C006 C00F C00Q C00L 1.6(7) . . . . ?
C007 N002 C008 C00D 174.9(4) . . . . ?
C007 N002 C008 C00P -3.3(6) . . . . ?
C007 N005 C00G C00J -105.2(5) . . . . ?
C007 N005 C00G C00W 79.8(5) . . . . ?
C008 N002 C007 Zn01 179.1(4) . . . . ?
C008 N002 C007 N005 -178.4(4) . . . . ?
C008 N002 C007 C00Z 1.6(6) . . . . ?
C008 C00D C00N C00O -177.4(4) . . . . ?
C008 C00D C00N C017 5.0(7) . . . . ?
C008 C00D C012 C00U 178.4(4) . . . . ?
C008 C00D C012 C01B -0.2(7) . . . . ?
C009 N004 C006 Zn01 -159.6(4) . . . . ?
C009 N004 C006 N003 -159.2(4) . . . . ?
C009 N004 C006 C00F 22.1(7) . . . . ?
C009 C00A C00I C01E -109.4(5) . . . . ?
C009 C00A C00I C01H 126.8(5) . . . . ?
C009 C00A C00K C016 -1.9(7) . . . . ?
C009 C00C C00S C01C 77.3(5) . . . . ?
C009 C00C C00S C01D -160.2(4) . . . . ?
C009 C00C C00T C016 0.0(7) . . . . ?
C00A C009 C00C C00S 178.6(4) . . . . ?
C00A C009 C00C C00T -3.1(6) . . . . ?
C00A C00K C016 C00T -1.2(7) . . . . ?
C00B C00E C00L C00Q 172.4(4) . . . . ?
C00B C00H C00X C019 1.0(7) . . . . ?
C00B C00R C018 C019 1.5(7) . . . . ?
C00C C009 C00A C00I -174.9(4) . . . . ?
C00C C009 C00A C00K 4.0(6) . . . . ?
C00C C00T C016 C00K 2.2(7) . . . . ?
C00D C008 C00P C00M -175.2(4) . . . . ?
C00D C00N C00O C00Y -1.2(7) . . . . ?
C00E N003 C006 Zn01 179.9(4) . . . . ?
C00E N003 C006 N004 179.5(4) . . . . ?
C00E N003 C006 C00F -1.6(6) . . . . ?
C00E C00B C00H C00X -179.1(4) . . . . ?
C00E C00B C00H C010 2.8(6) . . . . ?
C00E C00B C00R C018 177.9(4) . . . . ?
C00E C00B C00R C01F -2.6(7) . . . . ?
C00E C00L C00Q C00F -0.1(7) . . . . ?
C00G N005 C007 Zn01 -177.8(4) . . . . ?
C00G N005 C007 N002 179.5(3) . . . . ?
C00G N005 C007 C00Z -0.5(7) . . . . ?
C00G C00J C011 C015 -1.1(7) . . . . ?
C00G C00J C014 C01G -156.7(4) . . . . ?
C00G C00J C014 C01J 79.2(5) . . . . ?
C00G C00W C013 C015 -0.6(7) . . . . ?
C00H C00B C00E N003 80.7(5) . . . . ?
C00H C00B C00E C00L -94.1(5) . . . . ?
C00H C00B C00R C018 -2.1(7) . . . . ?
C00H C00B C00R C01F 177.4(4) . . . . ?
C00H C00X C019 C018 -1.6(7) . . . . ?
C00I C00A C00K C016 177.1(4) . . . . ?
C00J C00G C00W C00V -175.5(4) . . . . ?
C00J C00G C00W C013 0.1(6) . . . . ?
C00J C011 C015 C013 0.6(7) . . . . ?
C00K C00A C00I C01E 71.7(5) . . . . ?
C00K C00A C00I C01H -52.1(5) . . . . ?
C00N C00D C012 C00U 0.1(7) . . . . ?
C00N C00D C012 C01B -178.6(4) . . . . ?
C00N C00O C00Y C00U 0.3(7) . . . . ?
C00P C008 C00D C00N 56.4(6) . . . . ?
C00P C008 C00D C012 -122.0(5) . . . . ?
C00P C00M C00Z C007 -0.7(6) . . . . ?
C00R C00B C00E N003 -99.3(5) . . . . ?
C00R C00B C00E C00L 85.9(6) . . . . ?
C00R C00B C00H C00X 0.9(7) . . . . ?
C00R C00B C00H C010 -177.2(4) . . . . ?
C00R C018 C019 C00X 0.3(7) . . . . ?
C00S C00C C00T C016 178.3(4) . . . . ?
C00T C00C C00S C01C -101.0(5) . . . . ?
C00T C00C C00S C01D 21.5(6) . . . . ?
C00V C00W C013 C015 175.0(4) . . . . ?
C00W C00G C00J C011 0.7(7) . . . . ?
C00W C00G C00J C014 179.6(4) . . . . ?
C00W C013 C015 C011 0.2(8) . . . . ?
C00Y C00U C012 C00D -1.0(7) . . . . ?
C00Y C00U C012 C01B 177.6(5) . . . . ?
C00Z C00M C00P C008 -0.9(7) . . . . ?
C010 C00H C00X C019 179.1(4) . . . . ?
C011 C00J C014 C01G 22.2(6) . . . . ?
C011 C00J C014 C01J -101.9(5) . . . . ?
C012 C00D C00N C00O 1.0(7) . . . . ?
C012 C00D C00N C017 -176.6(4) . . . . ?
C012 C00U C00Y C00O 0.9(7) . . . . ?
C014 C00J C011 C015 -180.0(4) . . . . ?
C017 C00N C00O C00Y 176.5(5) . . . . ?
C01A C00V C00W C00G -165.3(4) . . . . ?
C01A C00V C00W C013 19.3(6) . . . . ?
C01F C00R C018 C019 -178.0(4) . . . . ?
C01I C00V C00W C00G 72.8(5) . . . . ?
C01I C00V C00W C013 -102.5(5) . . . . ?
